data_1531117
loop_
_publ_author_name
'Belik, A.A.'
'Gutan, V.B.'
'Ivanov, L.N.'
'Lazoryak, B.I.'

_publ_section_title
;
 Synthesis, structure and luminescence properties of Ca9 Mn M (P O4)7 (M =
 Li, Na, K)
;
_journal_name_full 'Zhurnal Neorganicheskoi Khimii'
_journal_page_first 885
_journal_page_last 892
_journal_volume 46
_journal_year 2001
_chemical_formula_sum 'Ca9 Mn Na O28 P7'
_chemical_name_systematic 'Ca9 Mn Na (P O4)7'
_space_group_IT_number 161
_symmetry_space_group_name_Hall 'R 3 -2"c'
_symmetry_space_group_name_H-M 'R 3 c :H'
_cell_angle_alpha 90
_cell_angle_beta 90
_cell_angle_gamma 120
_cell_formula_units_Z 6
_cell_length_a 10.3764
_cell_length_b 10.3764
_cell_length_c 37.079
_cell_volume 3457.419
_citation_journal_id_ASTM ZNOKAQ
_cod_data_source_file Belik_ZNOKAQ_2001_113.cif
_cod_data_source_block Ca9Mn1Na1O28P7
_cod_original_formula_sum 'Ca9 Mn1 Na1 O28 P7'
_cod_database_code 1531117

loop_
_symmetry_equiv_pos_as_xyz
x,y,z
-y,x-y,z
-x+y,-x,z
-y,-x,z+1/2
x,x-y,z+1/2
-x+y,y,z+1/2
x+2/3,y+1/3,z+1/3
-y+2/3,x-y+1/3,z+1/3
-x+y+2/3,-x+1/3,z+1/3
-y+2/3,-x+1/3,z+5/6
x+2/3,x-y+1/3,z+5/6
-x+y+2/3,y+1/3,z+5/6
x+1/3,y+2/3,z+2/3
-y+1/3,x-y+2/3,z+2/3
-x+y+1/3,-x+2/3,z+2/3
-y+1/3,-x+2/3,z+7/6
x+1/3,x-y+2/3,z+7/6
-x+y+1/3,y+2/3,z+7/6

loop_
_atom_site_label
_atom_site_type_symbol
_atom_site_fract_x
_atom_site_fract_y
_atom_site_fract_z
_atom_site_occupancy
_atom_site_U_iso_or_equiv
Ca1 Ca+2 0.728 0.8578 0.4325 1 0.0
O5 O-2 0.729 0.0046 0.1126 1 0.0
Ca3 Ca+2 0.1194 0.2662 0.3254 1 0.0
P2 P+5 0.6872 0.8583 0.1353 1 0.0
O9 O-2 0.8237 0.921 0.0403 1 0.0
P1 P+5 0 0 0.2659 1 0.0
Mn1 Mn+2 0 0 0 1 0.0
O8 O-2 0.5698 0.6921 0.0525 1 0.0
O1 O-2 0 0 0.3088 1 0.0
O10 O-2 0.6197 0.8222 0.992 1 0.0
O3 O-2 0.7511 0.9285 0.1746 1 0.0
Na1 Na+1 0 0 0.1851 1 0.0
O2 O-2 0.0107 0.8643 0.2519 1 0.0
O6 O-2 0.5205 0.771 0.1314 1 0.0
O7 O-2 0.608 0.957 0.0456 1 0.0
O4 O-2 0.765 0.774 0.122 1 0.0
Ca2 Ca+2 0.616 0.8228 0.2316 1 0.0
P3 P+5 0.6534 0.8479 0.0318 1 0.0
